data_4083073
loop_
_publ_author_name
'Gal\'ajov, Miguel'
'Garc\?\'ia, Carlos'
'G\'omez, Manuel'
'G\'omez-Sal, Pilar'
'Temprado, Manuel'

_publ_section_title
;
 Synthesis and DFT, Multinuclear Magnetic Resonance, and X-ray Structural
 Studies of Iminoacyl Imido Hydridotris(3,5-dimethylpyrazolyl)borate
 Niobium and Tantalum(V) Complexes
;
_journal_issue 9
_journal_name_full Organometallics
_journal_page_first 2277
_journal_paper_doi 10.1021/om5002028
_journal_volume 33
_journal_year 2014
_chemical_compound_source 'synthesis as described'
_chemical_formula_moiety 'C41 H53 B1 Cl1 N8 Ta1'
_chemical_formula_sum 'C41 H53 B Cl N8 Ta'
_chemical_formula_weight 885.12
_chemical_name_systematic
;
 ?
;
_space_group_crystal_system triclinic
_space_group_IT_number 2
_space_group_name_Hall '-P 1'
_space_group_name_H-M_alt 'P -1'
_symmetry_space_group_name_Hall '-P 1'
_symmetry_space_group_name_H-M 'P -1'
_atom_sites_solution_hydrogens geom
_atom_sites_solution_primary direct
_atom_sites_solution_secondary difmap
_audit_conform_dict_location ftp://ftp.iucr.org/pub/cif_core.dic
_audit_conform_dict_name cif_core.dic
_audit_conform_dict_version 2.4
_audit_creation_date 2012-02-29T11:59:46-00:00
_audit_creation_method 'WinGX routine CIF_UPDATE'
_cell_angle_alpha 108.938(8)
_cell_angle_beta 91.867(12)
_cell_angle_gamma 90.552(11)
_cell_formula_units_Z 2
_cell_length_a 10.5630(14)
_cell_length_b 12.5450(16)
_cell_length_c 16.1830(16)
_cell_measurement_reflns_used 245
_cell_measurement_temperature 200(2)
_cell_measurement_theta_max 16.22
_cell_measurement_theta_min 3.45
_cell_measurement_wavelength 0.71073
_cell_volume 2026.8(4)
_computing_cell_refinement 'Dirax/lsq (Duisenberg & Schreurs, 1989-2000)'
_computing_data_collection 'Collect (Bruker AXS BV, 1997-2004)'
_computing_data_reduction 'EvalCCD (Duisenberg & Schreurs 1990-2000)'
_computing_molecular_graphics 'Ortep-3 for Windows (Farrugia, 1997)'
_computing_publication_material 'WinGX publication routines (Farrugia, 1999)'
_computing_structure_refinement 'SHELXL-97 (Sheldrick, 2008)'
_computing_structure_solution 'SIR2002 (Giacovazzo et al, 2003)'
_diffrn_ambient_temperature 200(2)
_diffrn_detector 'CCD plate'
_diffrn_detector_area_resol_mean 9
_diffrn_measured_fraction_theta_full 0.986
_diffrn_measured_fraction_theta_max 0.986
_diffrn_measurement_device '95mm CCD camera on \k-goniostat'
_diffrn_measurement_device_type KappaCCD
_diffrn_measurement_method 'CCD rotation images, thick slices'
_diffrn_orient_matrix_type X=UH
_diffrn_orient_matrix_UB_11 0.01
_diffrn_orient_matrix_UB_12 0
_diffrn_orient_matrix_UB_13 0
_diffrn_orient_matrix_UB_21 0
_diffrn_orient_matrix_UB_22 0.01
_diffrn_orient_matrix_UB_23 0
_diffrn_orient_matrix_UB_31 0
_diffrn_orient_matrix_UB_32 0
_diffrn_orient_matrix_UB_33 0.01
_diffrn_radiation_monochromator graphite
_diffrn_radiation_probe x-ray
_diffrn_radiation_type MoK\a
_diffrn_radiation_wavelength 0.71073
_diffrn_reflns_av_R_equivalents 0.0459
_diffrn_reflns_av_unetI/netI 0.0874
_diffrn_reflns_limit_h_max 12
_diffrn_reflns_limit_h_min -13
_diffrn_reflns_limit_k_max 15
_diffrn_reflns_limit_k_min -15
_diffrn_reflns_limit_l_max 19
_diffrn_reflns_limit_l_min -19
_diffrn_reflns_number 13325
_diffrn_reflns_reduction_process
;
 Scaled and merged with Sortav
 R.H. Blessing, (1987) Cryst. Rev. 1, 3-58
 R.H. Blessing, (1989) J. Appl. Cryst. 22, 396-397
;
_diffrn_reflns_theta_full 26
_diffrn_reflns_theta_max 26
_diffrn_reflns_theta_min 3.1
_diffrn_source 'Enraf Nonius FR590'
_exptl_absorpt_coefficient_mu 2.817
_exptl_absorpt_correction_T_max 0.432
_exptl_absorpt_correction_T_min 0.251
_exptl_absorpt_correction_type multi-scan
_exptl_absorpt_process_details
;
 R.H. Blessing, Acta Cryst. (1995), A51, 33-38
;
_exptl_crystal_colour orange
_exptl_crystal_density_diffrn 1.45
_exptl_crystal_density_method 'not measured'
_exptl_crystal_description prism
_exptl_crystal_F_000 900
_exptl_crystal_size_max 0.4
_exptl_crystal_size_mid 0.3
_exptl_crystal_size_min 0.25
_refine_diff_density_max 2.278
_refine_diff_density_min -2.848
_refine_diff_density_rms 0.146
_refine_ls_extinction_method none
_refine_ls_goodness_of_fit_ref 1.025
_refine_ls_hydrogen_treatment mixed
_refine_ls_matrix_type full
_refine_ls_number_parameters 479
_refine_ls_number_reflns 7846
_refine_ls_number_restraints 0
_refine_ls_restrained_S_all 1.025
_refine_ls_R_factor_all 0.0537
_refine_ls_R_factor_gt 0.0383
_refine_ls_shift/su_max 0.018
_refine_ls_shift/su_mean 0.002
_refine_ls_structure_factor_coef Fsqd
_refine_ls_weighting_details 'calc w=1/[\s^2^(Fo^2^)+(0.0299P)^2^+0.0000P] where P=(Fo^2^+2Fc^2^)/3'
_refine_ls_weighting_scheme calc
_refine_ls_wR_factor_gt 0.0908
_refine_ls_wR_factor_ref 0.0975
_reflns_number_gt 6537
_reflns_number_total 7846
_reflns_threshold_expression >2\s(I)
_cod_data_source_file om5002028_si_001.cif
_cod_data_source_block import
_cod_depositor_comments 'Adding full bibliography for 4083073.cif.'
_cod_database_code 4083073

loop_
_space_group_symop_operation_xyz
'x, y, z'
'-x, -y, -z'

loop_
_atom_site_label
_atom_site_type_symbol
_atom_site_fract_x
_atom_site_fract_y
_atom_site_fract_z
_atom_site_U_iso_or_equiv
_atom_site_adp_type
_atom_site_occupancy
_atom_site_symmetry_multiplicity
_atom_site_calc_flag
_atom_site_refinement_flags
Ta1 Ta 0.738951(18) 0.084276(16) 0.749916(12) 0.01653(8) Uani 1 1 d .
Cl1 Cl 0.56239(12) -0.04597(11) 0.67672(8) 0.0267(3) Uani 1 1 d .
B1 B 0.6267(6) 0.3518(5) 0.7962(4) 0.0238(12) Uani 1 1 d .
N5 N 0.8183(4) 0.2533(3) 0.8340(3) 0.0191(9) Uani 1 1 d .
N8 N 0.9163(4) 0.0904(3) 0.6843(3) 0.0193(9) Uani 1 1 d .
N7 N 0.7876(4) 0.0038(3) 0.8177(3) 0.0203(9) Uani 1 1 d .
N2 N 0.6192(4) 0.2992(4) 0.6980(3) 0.0240(9) Uani 1 1 d .
N4 N 0.5417(4) 0.2849(3) 0.8383(3) 0.0227(9) Uani 1 1 d .
N1 N 0.6546(4) 0.1885(3) 0.6600(3) 0.0226(9) Uani 1 1 d .
N6 N 0.7632(4) 0.3518(3) 0.8324(3) 0.0220(9) Uani 1 1 d .
N3 N 0.5684(4) 0.1746(3) 0.8307(3) 0.0200(9) Uani 1 1 d .
C50 C 0.8590(5) -0.0032(4) 0.6431(3) 0.0202(10) Uani 1 1 d .
C61 C 1.1500(5) 0.0850(5) 0.6941(3) 0.0270(12) Uani 1 1 d .
C51 C 0.9079(6) -0.0955(5) 0.5672(4) 0.0269(12) Uani 1 1 d .
C32 C 0.9513(5) 0.3988(4) 0.8967(4) 0.0304(12) Uani 1 1 d .
H32 H 1.0231 0.4406 0.9241 0.036 Uiso 1 1 calc R
C21 C 0.4799(5) 0.1414(4) 0.8750(3) 0.0234(11) Uani 1 1 d .
C60 C 1.0390(5) 0.1371(4) 0.6781(3) 0.0220(11) Uani 1 1 d .
C22 C 0.3982(5) 0.2300(5) 0.9116(3) 0.0303(12) Uani 1 1 d .
H22 H 0.3296 0.2289 0.9459 0.036 Uiso 1 1 calc R
C43 C 0.9504(6) -0.1208(5) 0.8448(4) 0.0378(14) Uani 1 1 d .
H43A H 0.9571 -0.1585 0.7832 0.057 Uiso 1 1 calc R
H43B H 0.9682 -0.1726 0.8759 0.057 Uiso 1 1 calc R
H43C H 1.0102 -0.0587 0.8636 0.057 Uiso 1 1 calc R
C67 C 0.9287(5) 0.2948(5) 0.6393(4) 0.0326(13) Uani 1 1 d .
H67A H 0.8549 0.2521 0.6439 0.049 Uiso 1 1 calc R
H67B H 0.9312 0.2989 0.5812 0.049 Uiso 1 1 calc R
H67C H 0.9254 0.3695 0.6806 0.049 Uiso 1 1 calc R
C62 C 1.1504(6) -0.0225(5) 0.7168(4) 0.0359(14) Uani 1 1 d .
H62A H 1.2363 -0.0434 0.7239 0.054 Uiso 1 1 calc R
H62B H 1.1077 -0.0815 0.6707 0.054 Uiso 1 1 calc R
H62C H 1.1076 -0.0109 0.7703 0.054 Uiso 1 1 calc R
C23 C 0.4391(5) 0.3188(5) 0.8869(3) 0.0283(12) Uani 1 1 d .
C66 C 1.0454(5) 0.2382(4) 0.6584(3) 0.0242(11) Uani 1 1 d .
C31 C 0.9335(5) 0.2828(4) 0.8745(3) 0.0235(11) Uani 1 1 d .
C11 C 0.6327(5) 0.1642(5) 0.5729(3) 0.0269(12) Uani 1 1 d .
C12 C 0.5856(5) 0.2590(5) 0.5565(4) 0.0323(13) Uani 1 1 d .
H12 H 0.5636 0.2647 0.502 0.039 Uiso 1 1 calc R
C33 C 0.8437(5) 0.4397(4) 0.8705(3) 0.0280(12) Uani 1 1 d .
C57 C 0.7558(6) -0.2556(5) 0.5584(4) 0.0384(14) Uani 1 1 d .
H57 H 0.6906 -0.2114 0.5484 0.046 Uiso 1 1 calc R
C20 C 0.4710(6) 0.0256(5) 0.8825(4) 0.0344(13) Uani 1 1 d .
H20A H 0.5383 -0.0192 0.8515 0.052 Uiso 1 1 calc R
H20B H 0.3909 -0.0089 0.8579 0.052 Uiso 1 1 calc R
H20C H 0.4782 0.0308 0.943 0.052 Uiso 1 1 calc R
C40 C 0.8154(5) -0.0765(4) 0.8634(4) 0.0289(12) Uani 1 1 d .
C30 C 1.0196(5) 0.2007(5) 0.8940(4) 0.0295(12) Uani 1 1 d .
H30A H 0.9812 0.1267 0.8723 0.044 Uiso 1 1 calc R
H30B H 1.0348 0.2213 0.9561 0.044 Uiso 1 1 calc R
H30C H 1.0984 0.201 0.8662 0.044 Uiso 1 1 calc R
C10 C 0.6626(6) 0.0541(5) 0.5083(3) 0.0348(13) Uani 1 1 d .
H10A H 0.6923 0.0041 0.5384 0.052 Uiso 1 1 calc R
H10B H 0.7271 0.0647 0.4711 0.052 Uiso 1 1 calc R
H10C H 0.5877 0.0222 0.4735 0.052 Uiso 1 1 calc R
C65 C 1.1635(5) 0.2853(5) 0.6556(4) 0.0329(13) Uani 1 1 d .
H65 H 1.1689 0.3524 0.6429 0.039 Uiso 1 1 calc R
C64 C 1.2733(6) 0.2354(5) 0.6711(4) 0.0400(15) Uani 1 1 d .
H64 H 1.3517 0.2685 0.6688 0.048 Uiso 1 1 calc R
C52 C 0.8802(5) -0.2127(4) 0.5709(3) 0.0282(12) Uani 1 1 d .
C13 C 0.5778(5) 0.3421(5) 0.6357(4) 0.0303(13) Uani 1 1 d .
C41 C 0.8023(7) -0.0178(6) 0.9602(4) 0.0441(16) Uani 1 1 d .
H41A H 0.8614 0.0447 0.98 0.066 Uiso 1 1 calc R
H41B H 0.8196 -0.0699 0.9912 0.066 Uiso 1 1 calc R
H41C H 0.7177 0.009 0.9709 0.066 Uiso 1 1 calc R
C24 C 0.3809(6) 0.4315(5) 0.9030(4) 0.0437(16) Uani 1 1 d .
H24A H 0.4315 0.476 0.8777 0.066 Uiso 1 1 calc R
H24B H 0.3771 0.4691 0.9648 0.066 Uiso 1 1 calc R
H24C H 0.2969 0.4219 0.8769 0.066 Uiso 1 1 calc R
C63 C 1.2665(5) 0.1362(5) 0.6901(4) 0.0358(14) Uani 1 1 d .
H63 H 1.3408 0.1027 0.7005 0.043 Uiso 1 1 calc R
C34 C 0.8127(6) 0.5582(5) 0.8760(5) 0.0431(16) Uani 1 1 d .
H34A H 0.7284 0.5596 0.8523 0.065 Uiso 1 1 calc R
H34B H 0.8719 0.585 0.8431 0.065 Uiso 1 1 calc R
H34C H 0.8178 0.6057 0.936 0.065 Uiso 1 1 calc R
C53 C 0.9738(6) -0.2793(5) 0.5867(4) 0.0425(16) Uani 1 1 d .
H53 H 1.0572 -0.2525 0.5959 0.051 Uiso 1 1 calc R
C14 C 0.5291(7) 0.4597(5) 0.6580(5) 0.0465(17) Uani 1 1 d .
H14A H 0.5355 0.4959 0.7201 0.07 Uiso 1 1 calc R
H14B H 0.442 0.4568 0.6382 0.07 Uiso 1 1 calc R
H14C H 0.5785 0.5016 0.6298 0.07 Uiso 1 1 calc R
C56 C 0.7282(7) -0.3623(5) 0.5606(5) 0.0508(17) Uani 1 1 d .
H56 H 0.6451 -0.39 0.5513 0.061 Uiso 1 1 calc R
C42 C 0.7235(7) -0.1771(5) 0.8281(5) 0.0493(18) Uani 1 1 d .
H42A H 0.7344 -0.212 0.7666 0.074 Uiso 1 1 calc R
H42B H 0.6381 -0.1518 0.8378 0.074 Uiso 1 1 calc R
H42C H 0.7403 -0.2307 0.8579 0.074 Uiso 1 1 calc R
C71 C 0.6395(9) 0.2838(7) 1.2039(6) 0.070(2) Uani 1 1 d .
H71 H 0.5801 0.2625 1.2371 0.084 Uiso 1 1 calc R
C55 C 0.8233(8) -0.4280(5) 0.5766(5) 0.056(2) Uani 1 1 d .
H55 H 0.8045 -0.4996 0.5788 0.068 Uiso 1 1 calc R
C73 C 0.8360(7) 0.3732(7) 1.1932(6) 0.069(2) Uani 1 1 d .
H73 H 0.9089 0.4137 1.2197 0.082 Uiso 1 1 calc R
C54 C 0.9445(8) -0.3881(6) 0.5892(5) 0.055(2) Uani 1 1 d .
H54 H 1.0088 -0.4328 0.5995 0.066 Uiso 1 1 calc R
C74 C 0.8160(7) 0.3449(6) 1.1050(5) 0.0554(19) Uani 1 1 d .
H74 H 0.8758 0.3644 1.0712 0.066 Uiso 1 1 calc R
C75 C 0.7070(7) 0.2875(5) 1.0667(5) 0.0523(18) Uani 1 1 d .
H75 H 0.6923 0.2687 1.0066 0.063 Uiso 1 1 calc R
C70 C 0.6199(8) 0.2578(6) 1.1161(5) 0.065(2) Uani 1 1 d .
H70 H 0.5461 0.2193 1.0893 0.077 Uiso 1 1 calc R
C72 C 0.7489(9) 0.3422(8) 1.2434(6) 0.076(3) Uani 1 1 d .
H72 H 0.7638 0.3604 1.3034 0.091 Uiso 1 1 calc R
H1 H 0.607(5) 0.440(4) 0.811(3) 0.028(14) Uiso 1 1 d .
H2B H 0.867(5) -0.093(4) 0.512(3) 0.02 Uiso 1 1 d .
H2A H 0.984(6) -0.079(5) 0.571(4) 0.029 Uiso 1 1 d .

loop_
_atom_site_aniso_label
_atom_site_aniso_U_11
_atom_site_aniso_U_22
_atom_site_aniso_U_33
_atom_site_aniso_U_23
_atom_site_aniso_U_13
_atom_site_aniso_U_12
Ta1 0.01314(11) 0.01764(11) 0.02100(12) 0.00915(8) 0.00198(7) 0.00073(7)
Cl1 0.0186(6) 0.0295(7) 0.0315(7) 0.0097(5) -0.0011(5) -0.0048(5)
B1 0.018(3) 0.019(3) 0.037(3) 0.011(2) 0.006(2) 0.005(2)
N5 0.014(2) 0.018(2) 0.023(2) 0.0040(16) 0.0031(17) 0.0005(16)
N8 0.012(2) 0.025(2) 0.023(2) 0.0097(17) 0.0027(16) 0.0003(17)
N7 0.019(2) 0.022(2) 0.022(2) 0.0102(17) 0.0046(17) 0.0028(17)
N2 0.019(2) 0.026(2) 0.032(2) 0.0173(19) 0.0067(19) 0.0038(18)
N4 0.019(2) 0.023(2) 0.029(2) 0.0122(18) 0.0070(18) 0.0077(18)
N1 0.019(2) 0.024(2) 0.025(2) 0.0091(18) 0.0049(18) 0.0029(18)
N6 0.024(2) 0.0117(19) 0.030(2) 0.0058(17) 0.0037(18) 0.0022(17)
N3 0.015(2) 0.019(2) 0.029(2) 0.0112(17) 0.0083(17) 0.0041(17)
C50 0.020(3) 0.022(3) 0.021(2) 0.011(2) -0.003(2) 0.000(2)
C61 0.020(3) 0.033(3) 0.022(3) 0.001(2) -0.002(2) 0.000(2)
C51 0.026(3) 0.030(3) 0.026(3) 0.010(2) 0.006(2) -0.002(2)
C32 0.024(3) 0.027(3) 0.035(3) 0.003(2) -0.001(2) -0.006(2)
C21 0.017(3) 0.033(3) 0.024(3) 0.015(2) 0.004(2) 0.003(2)
C60 0.018(3) 0.026(3) 0.020(3) 0.004(2) 0.003(2) -0.006(2)
C22 0.022(3) 0.043(3) 0.031(3) 0.017(3) 0.011(2) 0.006(2)
C43 0.032(3) 0.041(3) 0.050(4) 0.028(3) 0.001(3) 0.013(3)
C67 0.030(3) 0.030(3) 0.043(3) 0.019(3) 0.007(3) -0.001(2)
C62 0.027(3) 0.040(3) 0.042(3) 0.016(3) 0.003(3) 0.009(3)
C23 0.020(3) 0.035(3) 0.030(3) 0.010(2) 0.008(2) 0.010(2)
C66 0.019(3) 0.031(3) 0.021(3) 0.006(2) 0.007(2) -0.005(2)
C31 0.023(3) 0.019(2) 0.026(3) 0.003(2) 0.003(2) -0.001(2)
C11 0.019(3) 0.041(3) 0.026(3) 0.019(2) -0.001(2) 0.000(2)
C12 0.026(3) 0.049(4) 0.034(3) 0.031(3) 0.000(2) 0.002(3)
C33 0.031(3) 0.021(3) 0.030(3) 0.006(2) 0.004(2) -0.003(2)
C57 0.037(4) 0.031(3) 0.047(4) 0.012(3) 0.004(3) 0.005(3)
C20 0.027(3) 0.038(3) 0.049(4) 0.028(3) 0.011(3) 0.000(3)
C40 0.028(3) 0.030(3) 0.038(3) 0.023(2) 0.003(2) 0.002(2)
C30 0.018(3) 0.037(3) 0.034(3) 0.012(2) -0.008(2) 0.003(2)
C10 0.032(3) 0.049(4) 0.025(3) 0.014(3) 0.000(2) 0.004(3)
C65 0.029(3) 0.030(3) 0.038(3) 0.010(2) 0.007(2) -0.009(2)
C64 0.021(3) 0.047(4) 0.047(4) 0.007(3) 0.007(3) -0.015(3)
C52 0.035(3) 0.025(3) 0.023(3) 0.004(2) 0.008(2) 0.005(2)
C13 0.018(3) 0.038(3) 0.048(3) 0.031(3) 0.003(2) 0.002(2)
C41 0.047(4) 0.060(4) 0.039(3) 0.032(3) 0.009(3) 0.015(3)
C24 0.032(4) 0.043(4) 0.058(4) 0.017(3) 0.022(3) 0.020(3)
C63 0.012(3) 0.051(4) 0.040(3) 0.007(3) 0.001(2) 0.003(2)
C34 0.042(4) 0.019(3) 0.066(4) 0.012(3) -0.006(3) -0.010(3)
C53 0.041(4) 0.032(3) 0.047(4) 0.003(3) -0.003(3) 0.009(3)
C14 0.046(4) 0.042(4) 0.066(4) 0.038(3) 0.000(3) 0.010(3)
C56 0.050(4) 0.037(4) 0.068(5) 0.020(3) 0.005(4) -0.004(3)
C42 0.044(4) 0.040(4) 0.077(5) 0.037(4) 0.000(4) 0.002(3)
C71 0.073(6) 0.069(6) 0.064(5) 0.016(4) 0.014(5) -0.002(5)
C55 0.076(6) 0.027(3) 0.068(5) 0.018(3) 0.006(4) 0.004(4)
C73 0.032(4) 0.075(6) 0.086(6) 0.008(5) 0.000(4) 0.005(4)
C54 0.072(6) 0.033(4) 0.060(5) 0.015(3) 0.001(4) 0.020(4)
C74 0.044(4) 0.051(4) 0.069(5) 0.015(4) 0.014(4) 0.009(3)
C75 0.062(5) 0.039(4) 0.055(4) 0.015(3) 0.003(4) 0.003(3)
C70 0.071(6) 0.052(5) 0.067(5) 0.014(4) 0.004(4) -0.017(4)
C72 0.069(6) 0.089(7) 0.062(5) 0.015(5) -0.006(5) 0.009(5)

loop_
_atom_type_symbol
_atom_type_description
_atom_type_scat_dispersion_real
_atom_type_scat_dispersion_imag
_atom_type_scat_source
C C 0.0033 0.0016 'International Tables Vol C Tables 4.2.6.8 and 6.1.1.4'
H H 0 0 'International Tables Vol C Tables 4.2.6.8 and 6.1.1.4'
B B 0.0013 0.0007 'International Tables Vol C Tables 4.2.6.8 and 6.1.1.4'
N N 0.0061 0.0033 'International Tables Vol C Tables 4.2.6.8 and 6.1.1.4'
Cl Cl 0.1484 0.1585 'International Tables Vol C Tables 4.2.6.8 and 6.1.1.4'
Ta Ta -0.7052 6.5227 'International Tables Vol C Tables 4.2.6.8 and 6.1.1.4'

loop_
_exptl_crystal_face_index_h
_exptl_crystal_face_index_k
_exptl_crystal_face_index_l
_exptl_crystal_face_perp_dist
8 -7 17 0.208
-1 19 11 0.264
-3 7 -4 0.239
-2 -3 -7 0.231
-2 -3 -7 0.239
1 6 0 0.186
-1 -6 0 0.203
3 1 -2 0.338
-5 1 4 0.392

loop_
_geom_angle_atom_site_label_1
_geom_angle_atom_site_label_2
_geom_angle_atom_site_label_3
_geom_angle
N7 Ta1 C50 94.57(18)
N7 Ta1 N8 100.07(17)
C50 Ta1 N8 34.08(16)
N7 Ta1 N5 98.33(16)
C50 Ta1 N5 113.70(17)
N8 Ta1 N5 79.62(15)
N7 Ta1 N3 98.17(16)
C50 Ta1 N3 163.25(15)
N8 Ta1 N3 150.69(15)
N5 Ta1 N3 75.19(14)
N7 Ta1 N1 175.03(17)
C50 Ta1 N1 88.36(15)
N8 Ta1 N1 84.60(14)
N5 Ta1 N1 84.12(14)
N3 Ta1 N1 78.21(14)
N7 Ta1 Cl1 94.41(13)
C50 Ta1 Cl1 89.13(13)
N8 Ta1 Cl1 121.81(11)
N5 Ta1 Cl1 152.66(11)
N3 Ta1 Cl1 79.13(10)
N1 Ta1 Cl1 81.61(10)
N2 B1 N4 110.0(4)
N2 B1 N6 111.0(4)
N4 B1 N6 108.2(4)
C31 N5 N6 106.4(4)
C31 N5 Ta1 130.6(3)
N6 N5 Ta1 121.0(3)
C50 N8 C60 133.7(4)
C50 N8 Ta1 72.2(3)
C60 N8 Ta1 153.5(3)
C40 N7 Ta1 170.9(4)
C13 N2 N1 110.1(4)
C13 N2 B1 130.1(5)
N1 N2 B1 119.7(4)
C23 N4 N3 110.3(4)
C23 N4 B1 129.2(4)
N3 N4 B1 120.4(4)
C11 N1 N2 106.0(4)
C11 N1 Ta1 134.0(3)
N2 N1 Ta1 120.0(3)
C33 N6 N5 109.5(4)
C33 N6 B1 129.3(4)
N5 N6 B1 121.0(4)
C21 N3 N4 106.0(4)
C21 N3 Ta1 133.3(3)
N4 N3 Ta1 120.7(3)
N8 C50 C51 126.2(5)
N8 C50 Ta1 73.7(3)
C51 C50 Ta1 159.8(4)
C60 C61 C63 118.4(5)
C60 C61 C62 123.6(5)
C63 C61 C62 118.0(5)
C50 C51 C52 113.4(4)
C33 C32 C31 106.9(5)
N3 C21 C22 109.8(5)
N3 C21 C20 124.2(5)
C22 C21 C20 126.0(5)
C61 C60 C66 120.6(5)
C61 C60 N8 120.8(5)
C66 C60 N8 118.5(5)
C23 C22 C21 106.5(5)
N4 C23 C22 107.5(5)
N4 C23 C24 123.6(5)
C22 C23 C24 128.8(5)
C65 C66 C60 118.5(5)
C65 C66 C67 119.5(5)
C60 C66 C67 122.0(5)
N5 C31 C32 109.1(4)
N5 C31 C30 122.9(4)
C32 C31 C30 127.9(5)
N1 C11 C12 109.3(5)
N1 C11 C10 123.0(5)
C12 C11 C10 127.7(5)
C13 C12 C11 107.1(5)
N6 C33 C32 108.1(5)
N6 C33 C34 122.2(5)
C32 C33 C34 129.6(5)
C56 C57 C52 121.0(6)
N7 C40 C41 108.5(4)
N7 C40 C42 108.4(4)
C41 C40 C42 111.8(5)
N7 C40 C43 110.2(4)
C41 C40 C43 110.4(5)
C42 C40 C43 107.6(5)
C64 C65 C66 121.6(5)
C63 C64 C65 119.7(5)
C53 C52 C57 118.0(5)
C53 C52 C51 122.1(5)
C57 C52 C51 119.9(5)
N2 C13 C12 107.5(5)
N2 C13 C14 121.9(5)
C12 C13 C14 130.6(5)
C64 C63 C61 121.2(5)
C52 C53 C54 120.4(6)
C55 C56 C57 120.2(7)
C70 C71 C72 119.2(9)
C54 C55 C56 119.8(6)
C74 C73 C72 120.6(8)
C55 C54 C53 120.5(7)
C73 C74 C75 119.4(8)
C70 C75 C74 120.4(7)
C71 C70 C75 120.9(8)
C71 C72 C73 119.5(8)

loop_
_geom_bond_atom_site_label_1
_geom_bond_atom_site_label_2
_geom_bond_distance
Ta1 N7 1.783(4)
Ta1 C50 2.177(5)
Ta1 N8 2.195(4)
Ta1 N5 2.251(4)
Ta1 N3 2.339(4)
Ta1 N1 2.407(4)
Ta1 Cl1 2.4682(13)
B1 N2 1.510(7)
B1 N4 1.539(7)
B1 N6 1.539(7)
N5 C31 1.352(6)
N5 N6 1.379(5)
N8 C50 1.282(6)
N8 C60 1.437(6)
N7 C40 1.457(6)
N2 C13 1.352(6)
N2 N1 1.384(6)
N4 C23 1.350(7)
N4 N3 1.381(5)
N1 C11 1.353(6)
N6 C33 1.350(6)
N3 C21 1.339(6)
C50 C51 1.498(7)
C61 C60 1.405(7)
C61 C63 1.395(8)
C61 C62 1.508(8)
C51 C52 1.518(7)
C32 C33 1.362(8)
C32 C31 1.391(7)
C21 C22 1.398(7)
C21 C20 1.499(7)
C60 C66 1.406(7)
C22 C23 1.371(8)
C43 C40 1.538(8)
C67 C66 1.502(7)
C23 C24 1.494(7)
C66 C65 1.384(7)
C31 C30 1.483(7)
C11 C12 1.393(7)
C11 C10 1.481(8)
C12 C13 1.370(8)
C33 C34 1.500(7)
C57 C56 1.380(8)
C57 C52 1.398(8)
C40 C41 1.511(8)
C40 C42 1.527(8)
C65 C64 1.378(8)
C64 C63 1.378(9)
C52 C53 1.371(8)
C13 C14 1.500(8)
C53 C54 1.410(9)
C56 C55 1.376(10)
C71 C70 1.360(11)
C71 C72 1.383(12)
C55 C54 1.355(11)
C73 C74 1.362(11)
C73 C72 1.380(13)
C74 C75 1.370(10)
C75 C70 1.363(11)
